data_7211179
loop_
_publ_author_name
'Yi, Fei-Yan'
'Dang, Song'
'Yang, Weiting'
'Sun, Zhong-Ming'

_publ_section_title
;
 Construction of porous Mn(ii)-based metal--organic frameworks by flexible
 hexacarboxylic acid and rigid coligands
;
_journal_issue 41
_journal_name_full CrystEngComm
_journal_page_first 8320
_journal_paper_doi 10.1039/c3ce41406j
_journal_volume 15
_journal_year 2013
_chemical_formula_sum 'C72 H56 Mn3 N4 O19'
_chemical_formula_weight 1446.03
_chemical_name_systematic
; 
 ? 
;
_space_group_IT_number 15
_symmetry_cell_setting monoclinic
_symmetry_space_group_name_Hall '-C 2yc'
_symmetry_space_group_name_H-M 'C 1 2/c 1'
_atom_sites_solution_hydrogens geom
_atom_sites_solution_primary direct
_atom_sites_solution_secondary difmap
_audit_creation_method SHELXL-97
_cell_angle_alpha 90.00
_cell_angle_beta 100.091(11)
_cell_angle_gamma 90.00
_cell_formula_units_Z 4
_cell_length_a 23.643(9)
_cell_length_b 10.850(5)
_cell_length_c 34.239(15)
_cell_measurement_temperature 273(2)
_cell_measurement_theta_max 22.41
_cell_measurement_theta_min 1.21
_cell_volume 8647(6)
_computing_structure_refinement 'SHELXL-97 (Sheldrick, 1997)'
_computing_structure_solution 'SHELXS-97 (Sheldrick, 1990)'
_diffrn_ambient_temperature 273(2)
_diffrn_measured_fraction_theta_full 0.968
_diffrn_measured_fraction_theta_max 0.968
_diffrn_radiation_monochromator graphite
_diffrn_radiation_source 'fine-focus sealed tube'
_diffrn_radiation_type MoK\a
_diffrn_radiation_wavelength 0.71073
_diffrn_reflns_av_R_equivalents 0.0886
_diffrn_reflns_av_sigmaI/netI 0.0920
_diffrn_reflns_limit_h_max 25
_diffrn_reflns_limit_h_min -20
_diffrn_reflns_limit_k_max 10
_diffrn_reflns_limit_k_min -11
_diffrn_reflns_limit_l_max 36
_diffrn_reflns_limit_l_min -36
_diffrn_reflns_number 15843
_diffrn_reflns_theta_full 22.41
_diffrn_reflns_theta_max 22.41
_diffrn_reflns_theta_min 1.21
_exptl_absorpt_coefficient_mu 0.491
_exptl_absorpt_correction_T_max 0.7453
_exptl_absorpt_correction_T_min 0.6337
_exptl_absorpt_correction_type multi-scan
_exptl_absorpt_process_details 'Sheldrick, G. M. (2008). SADABS'
_exptl_crystal_colour yellow
_exptl_crystal_density_diffrn 1.111
_exptl_crystal_density_method 'not measured'
_exptl_crystal_description prism
_exptl_crystal_F_000 2972
_exptl_crystal_size_max 0.34
_exptl_crystal_size_mid 0.21
_exptl_crystal_size_min 0.17
_platon_squeeze_details
;
;
_refine_diff_density_max 0.521
_refine_diff_density_min -0.853
_refine_diff_density_rms 0.139
_refine_ls_extinction_method none
_refine_ls_goodness_of_fit_ref 1.014
_refine_ls_hydrogen_treatment constr
_refine_ls_matrix_type full
_refine_ls_number_parameters 442
_refine_ls_number_reflns 5415
_refine_ls_number_restraints 0
_refine_ls_restrained_S_all 1.014
_refine_ls_R_factor_all 0.1128
_refine_ls_R_factor_gt 0.0872
_refine_ls_shift/su_max 0.001
_refine_ls_shift/su_mean 0.000
_refine_ls_structure_factor_coef Fsqd
_refine_ls_weighting_details 'calc w=1/[\s^2^(Fo^2^)+(0.1554P)^2^+0.0000P] where P=(Fo^2^+2Fc^2^)/3'
_refine_ls_weighting_scheme calc
_refine_ls_wR_factor_gt 0.2307
_refine_ls_wR_factor_ref 0.2520
_reflns_number_gt 3427
_reflns_number_total 5415
_reflns_threshold_expression >2sigma(I)
_cod_data_source_file c3ce41406j.txt
_cod_data_source_block 1
_cod_original_sg_symbol_H-M C2/c
_cod_database_code 7211179

loop_
_symmetry_equiv_pos_as_xyz
'x, y, z'
'-x, y, -z+1/2'
'x+1/2, y+1/2, z'
'-x+1/2, y+1/2, -z+1/2'
'-x, -y, -z'
'x, -y, z-1/2'
'-x+1/2, -y+1/2, -z'
'x+1/2, -y+1/2, z-1/2'

loop_
_atom_site_label
_atom_site_type_symbol
_atom_site_fract_x
_atom_site_fract_y
_atom_site_fract_z
_atom_site_U_iso_or_equiv
_atom_site_adp_type
_atom_site_occupancy
_atom_site_symmetry_multiplicity
_atom_site_calc_flag
_atom_site_refinement_flags
Mn1 Mn 0.75329(14) 0.2613(3) 1.00091(9) 0.0429(5) Uiso 0.50 1 d P
Mn2 Mn 1.17615(5) 1.02132(9) 0.99911(3) 0.0794(5) Uani 1 1 d .
N1 N 1.1083(3) 0.9785(6) 1.03428(17) 0.099(2) Uani 1 1 d .
N2 N 1.1312(4) 1.1954(7) 1.00618(18) 0.112(3) Uani 1 1 d .
C1 C 0.9226(3) 0.5118(7) 0.78020(19) 0.082(2) Uani 1 1 d .
C2 C 0.9559(4) 0.6096(7) 0.80444(18) 0.095(2) Uani 1 1 d .
H2A H 0.9812 0.6513 0.7892 0.115 Uiso 1 1 calc R
H2B H 0.9302 0.6700 0.8128 0.115 Uiso 1 1 calc R
C3 C 0.8823(4) 0.4492(8) 0.8043(2) 0.114(3) Uani 1 1 d .
H3A H 0.8586 0.3887 0.7882 0.137 Uiso 1 1 calc R
H3B H 0.9042 0.4078 0.8272 0.137 Uiso 1 1 calc R
C4 C 0.8870(4) 0.5764(7) 0.74500(18) 0.092(2) Uani 1 1 d .
H4A H 0.8602 0.6335 0.7538 0.111 Uiso 1 1 calc R
H4B H 0.9116 0.6219 0.7302 0.111 Uiso 1 1 calc R
C5 C 0.9623(3) 0.4204(7) 0.76815(19) 0.086(2) Uani 1 1 d .
H5A H 0.9826 0.3768 0.7911 0.103 Uiso 1 1 calc R
H5B H 0.9415 0.3611 0.7498 0.103 Uiso 1 1 calc R
C6 C 1.0209(4) 0.6196(10) 0.8640(2) 0.102(3) Uani 1 1 d .
C7 C 1.0277(4) 0.7459(9) 0.8616(2) 0.109(3) Uani 1 1 d .
H7A H 1.0079 0.7884 0.8399 0.131 Uiso 1 1 calc R
C8 C 1.0636(4) 0.8099(9) 0.8910(2) 0.105(3) Uani 1 1 d .
H8A H 1.0687 0.8947 0.8898 0.126 Uiso 1 1 calc R
C9 C 1.0918(3) 0.7383(13) 0.9229(2) 0.105(3) Uani 1 1 d .
C10 C 1.0848(5) 0.6135(13) 0.9229(3) 0.135(4) Uani 1 1 d .
H10A H 1.1054 0.5676 0.9435 0.162 Uiso 1 1 calc R
C11 C 1.0503(5) 0.5565(11) 0.8950(3) 0.127(3) Uani 1 1 d .
H11A H 1.0459 0.4715 0.8963 0.153 Uiso 1 1 calc R
C12 C 1.1281(5) 0.8106(18) 0.9530(3) 0.152(6) Uani 1 1 d .
C13 C 0.8246(5) 0.5252(10) 0.8490(3) 0.140(4) Uani 1 1 d .
C14 C 0.8046(6) 0.6275(10) 0.8642(4) 0.188(6) Uani 1 1 d .
H14A H 0.8067 0.7025 0.8514 0.225 Uiso 1 1 calc R
C15 C 0.7823(6) 0.6239(8) 0.8970(4) 0.186(7) Uani 1 1 d .
H15A H 0.7701 0.6957 0.9078 0.223 Uiso 1 1 calc R
C16 C 0.7774(5) 0.5126(7) 0.9145(2) 0.111(3) Uani 1 1 d .
C17 C 0.8004(4) 0.4129(7) 0.9012(2) 0.094(2) Uani 1 1 d .
H17A H 0.8005 0.3394 0.9153 0.113 Uiso 1 1 calc R
C18 C 0.8237(4) 0.4154(7) 0.8676(2) 0.099(3) Uani 1 1 d .
H18A H 0.8385 0.3445 0.8578 0.119 Uiso 1 1 calc R
C19 C 0.7496(5) 0.5132(8) 0.9496(3) 0.122(4) Uani 1 1 d .
C20 C 0.8329(4) 0.5093(8) 0.6847(2) 0.097(3) Uani 1 1 d .
C21 C 0.8129(5) 0.4132(8) 0.6627(3) 0.151(5) Uani 1 1 d .
H21A H 0.8179 0.3343 0.6734 0.181 Uiso 1 1 calc R
C22 C 0.7856(5) 0.4280(8) 0.6251(3) 0.137(4) Uani 1 1 d .
H22A H 0.7703 0.3597 0.6105 0.164 Uiso 1 1 calc R
C23 C 0.7801(3) 0.5424(7) 0.6080(2) 0.083(2) Uani 1 1 d .
C24 C 0.8008(3) 0.6382(7) 0.63041(19) 0.0783(19) Uani 1 1 d .
H24A H 0.7967 0.7167 0.6193 0.094 Uiso 1 1 calc R
C25 C 0.8280(3) 0.6263(7) 0.6690(2) 0.089(2) Uani 1 1 d .
H25A H 0.8425 0.6944 0.6839 0.107 Uiso 1 1 calc R
C26 C 0.7498(4) 0.5554(8) 0.5672(2) 0.089(2) Uani 1 1 d .
C27 C 1.0935(5) 0.8652(9) 1.0446(3) 0.118(3) Uani 1 1 d .
H27A H 1.1186 0.8008 1.0420 0.142 Uiso 1 1 calc R
C28 C 1.0446(7) 0.8376(13) 1.0587(4) 0.163(5) Uani 1 1 d .
H28A H 1.0372 0.7578 1.0663 0.196 Uiso 1 1 calc R
C29 C 1.0059(6) 0.9333(19) 1.0613(4) 0.172(5) Uani 1 1 d .
H29A H 0.9717 0.9194 1.0706 0.207 Uiso 1 1 calc R
C30 C 1.0201(6) 1.0477(16) 1.0498(4) 0.157(5) Uani 1 1 d .
H30A H 0.9945 1.1125 1.0503 0.189 Uiso 1 1 calc R
C31 C 1.0710(5) 1.0689(10) 1.0375(2) 0.113(3) Uani 1 1 d .
C32 C 1.1494(6) 1.3038(9) 0.9954(3) 0.144(4) Uani 1 1 d .
H32A H 1.1790 1.3048 0.9808 0.173 Uiso 1 1 calc R
C33 C 1.1273(9) 1.4131(12) 1.0044(4) 0.179(7) Uani 1 1 d .
H33A H 1.1410 1.4878 0.9966 0.215 Uiso 1 1 calc R
C34 C 1.0858(11) 1.4071(15) 1.0248(5) 0.215(10) Uani 1 1 d .
H34A H 1.0701 1.4811 1.0316 0.258 Uiso 1 1 calc R
C35 C 1.0627(7) 1.2974(14) 1.0373(3) 0.184(7) Uani 1 1 d .
H35A H 1.0326 1.2954 1.0515 0.221 Uiso 1 1 calc R
C36 C 1.0901(4) 1.1909(8) 1.0262(3) 0.104(3) Uani 1 1 d .
O1 O 0.9880(3) 0.5504(5) 0.83754(16) 0.120(2) Uani 1 1 d .
O2 O 0.8483(3) 0.5410(7) 0.81632(19) 0.155(3) Uani 1 1 d .
O3 O 0.8574(3) 0.4831(5) 0.72147(17) 0.124(2) Uani 1 1 d .
O4 O 1.0000 0.4873(7) 0.7500 0.107(2) Uani 1 2 d S
O5 O 1.1249(3) 0.9218(9) 0.95388(18) 0.135(3) Uani 1 1 d .
O6 O 1.1610(3) 0.7447(7) 0.97951(18) 0.138(3) Uani 1 1 d .
O7 O 0.7540(3) 0.4171(5) 0.97003(14) 0.118(2) Uani 1 1 d .
O8 O 0.7196(4) 0.5987(5) 0.95633(19) 0.150(3) Uani 1 1 d .
O9 O 0.7411(3) 0.6582(5) 0.55356(13) 0.1039(18) Uani 1 1 d .
O10 O 0.7335(3) 0.4583(5) 0.54878(15) 0.1053(18) Uani 1 1 d .

loop_
_atom_site_aniso_label
_atom_site_aniso_U_11
_atom_site_aniso_U_22
_atom_site_aniso_U_33
_atom_site_aniso_U_23
_atom_site_aniso_U_13
_atom_site_aniso_U_12
Mn2 0.1059(10) 0.0762(7) 0.0603(6) 0.0163(5) 0.0263(6) 0.0355(6)
N1 0.133(6) 0.093(4) 0.076(4) 0.011(3) 0.034(4) 0.034(4)
N2 0.170(8) 0.104(5) 0.068(4) 0.012(4) 0.037(4) 0.064(5)
C1 0.094(5) 0.100(5) 0.056(4) 0.003(4) 0.027(4) 0.007(4)
C2 0.122(7) 0.116(6) 0.050(4) 0.012(4) 0.019(4) 0.038(5)
C3 0.137(8) 0.137(7) 0.078(5) 0.039(5) 0.047(5) 0.018(6)
C4 0.102(6) 0.125(6) 0.054(4) 0.020(4) 0.025(4) 0.004(5)
C5 0.103(6) 0.096(5) 0.063(4) 0.012(4) 0.031(4) 0.002(4)
C6 0.110(7) 0.132(8) 0.061(5) 0.016(5) 0.008(4) 0.051(6)
C7 0.121(8) 0.139(8) 0.058(5) 0.001(5) -0.009(5) 0.058(6)
C8 0.090(6) 0.156(7) 0.064(5) -0.008(5) 0.002(4) 0.045(5)
C9 0.063(5) 0.209(11) 0.040(4) -0.010(5) 0.000(4) 0.031(6)
C10 0.135(10) 0.164(11) 0.099(8) 0.031(7) 0.002(7) 0.049(8)
C11 0.134(9) 0.158(8) 0.082(6) 0.025(6) -0.004(6) 0.041(7)
C12 0.094(8) 0.296(17) 0.071(7) 0.002(10) 0.031(6) 0.090(11)
C13 0.155(10) 0.165(9) 0.124(7) 0.083(7) 0.093(7) 0.059(7)
C14 0.252(15) 0.120(8) 0.237(13) 0.108(8) 0.168(12) 0.100(9)
C15 0.313(17) 0.098(6) 0.204(11) 0.077(7) 0.207(12) 0.072(8)
C16 0.178(10) 0.072(5) 0.103(6) 0.037(4) 0.079(6) 0.029(5)
C17 0.138(7) 0.073(5) 0.080(5) 0.025(4) 0.043(5) 0.008(4)
C18 0.131(7) 0.099(5) 0.082(5) 0.033(4) 0.058(5) 0.011(5)
C19 0.189(11) 0.081(6) 0.119(7) 0.014(5) 0.090(7) 0.004(6)
C20 0.104(6) 0.109(6) 0.076(5) 0.043(5) 0.010(4) -0.021(5)
C21 0.238(13) 0.083(6) 0.105(7) 0.039(5) -0.046(7) -0.055(7)
C22 0.206(11) 0.075(5) 0.108(7) 0.030(5) -0.033(7) -0.035(6)
C23 0.089(6) 0.085(5) 0.073(4) 0.012(4) 0.006(4) -0.013(4)
C24 0.083(5) 0.085(5) 0.069(4) 0.027(4) 0.019(4) 0.003(4)
C25 0.099(6) 0.089(5) 0.077(5) 0.014(4) 0.009(4) -0.002(4)
C26 0.117(7) 0.093(6) 0.061(4) 0.020(4) 0.030(4) 0.022(5)
C27 0.144(9) 0.111(7) 0.117(7) 0.006(5) 0.071(6) 0.027(6)
C28 0.164(13) 0.186(12) 0.161(10) 0.031(8) 0.089(10) 0.013(10)
C29 0.141(12) 0.239(16) 0.160(11) 0.027(11) 0.088(9) 0.023(12)
C30 0.124(10) 0.219(14) 0.142(9) 0.000(9) 0.061(8) 0.062(10)
C31 0.123(8) 0.143(8) 0.079(5) 0.005(5) 0.030(5) 0.066(7)
C32 0.245(14) 0.083(6) 0.099(6) 0.031(5) 0.018(7) 0.047(7)
C33 0.32(2) 0.090(8) 0.136(11) 0.008(7) 0.050(11) 0.055(10)
C34 0.34(3) 0.113(11) 0.164(14) -0.021(10) -0.024(13) 0.123(15)
C35 0.294(19) 0.150(10) 0.112(8) -0.020(8) 0.049(9) 0.121(12)
C36 0.116(8) 0.105(7) 0.092(6) 0.010(5) 0.017(5) 0.061(6)
O1 0.153(6) 0.121(4) 0.072(3) 0.011(3) -0.023(4) 0.043(4)
O2 0.168(6) 0.184(6) 0.142(5) 0.103(5) 0.113(5) 0.087(5)
O3 0.149(6) 0.122(4) 0.087(4) 0.042(3) -0.020(4) -0.049(4)
O4 0.110(6) 0.113(5) 0.114(6) 0.000 0.068(5) 0.000
O5 0.079(4) 0.241(8) 0.077(4) -0.036(5) -0.011(3) 0.049(5)
O6 0.078(4) 0.244(8) 0.086(4) 0.040(4) 0.000(3) 0.011(4)
O7 0.207(7) 0.077(3) 0.080(3) 0.018(3) 0.056(4) -0.004(3)
O8 0.254(9) 0.081(4) 0.149(6) 0.011(3) 0.131(6) 0.020(5)
O9 0.171(6) 0.089(3) 0.057(3) 0.016(2) 0.038(3) 0.036(3)
O10 0.149(5) 0.081(3) 0.082(3) 0.009(3) 0.007(3) -0.008(3)

loop_
_atom_type_symbol
_atom_type_description
_atom_type_scat_dispersion_real
_atom_type_scat_dispersion_imag
_atom_type_scat_source
C C 0.0033 0.0016 'International Tables Vol C Tables 4.2.6.8 and 6.1.1.4'
H H 0.0000 0.0000 'International Tables Vol C Tables 4.2.6.8 and 6.1.1.4'
N N 0.0061 0.0033 'International Tables Vol C Tables 4.2.6.8 and 6.1.1.4'
O O 0.0106 0.0060 'International Tables Vol C Tables 4.2.6.8 and 6.1.1.4'
Mn Mn 0.3368 0.7283 'International Tables Vol C Tables 4.2.6.8 and 6.1.1.4'

loop_
_geom_angle_atom_site_label_1
_geom_angle_atom_site_label_2
_geom_angle_atom_site_label_3
_geom_angle
_geom_angle_site_symmetry_1
_geom_angle_site_symmetry_3
Mn1 Mn1 O7 130.8(14) 7_657 .
Mn1 Mn1 O6 120.6(14) 7_657 5_767
O7 Mn1 O6 95.9(3) . 5_767
Mn1 Mn1 O9 113.1(13) 7_657 6_566
O7 Mn1 O9 96.9(2) . 6_566
O6 Mn1 O9 90.5(3) 5_767 6_566
Mn1 Mn1 O6 52.8(13) 7_657 3_445
O7 Mn1 O6 89.6(3) . 3_445
O6 Mn1 O6 173.40(16) 5_767 3_445
O9 Mn1 O6 92.5(3) 6_566 3_445
Mn1 Mn1 O7 43.4(12) 7_657 7_657
O7 Mn1 O7 174.23(17) . 7_657
O6 Mn1 O7 88.6(3) 5_767 7_657
O9 Mn1 O7 86.7(2) 6_566 7_657
O6 Mn1 O7 85.8(3) 3_445 7_657
Mn1 Mn1 O9 59.9(13) 7_657 4_646
O7 Mn1 O9 88.5(2) . 4_646
O6 Mn1 O9 93.4(3) 5_767 4_646
O9 Mn1 O9 172.98(15) 6_566 4_646
O6 Mn1 O9 83.0(3) 3_445 4_646
O7 Mn1 O9 87.5(2) 7_657 4_646
O10 Mn2 O5 155.3(3) 8_566 .
O10 Mn2 O8 102.0(3) 8_566 3
O5 Mn2 O8 88.9(3) . 3
O10 Mn2 N2 94.6(2) 8_566 .
O5 Mn2 N2 107.3(3) . .
O8 Mn2 N2 92.2(3) 3 .
O10 Mn2 N1 90.5(3) 8_566 .
O5 Mn2 N1 85.0(3) . .
O8 Mn2 N1 161.6(3) 3 .
N2 Mn2 N1 73.2(3) . .
O10 Mn2 O7 87.2(2) 8_566 3
O5 Mn2 O7 81.0(2) . 3
O8 Mn2 O7 54.7(2) 3 3
N2 Mn2 O7 146.3(3) . 3
N1 Mn2 O7 140.5(2) . 3
O10 Mn2 C19 97.3(3) 8_566 3
O5 Mn2 C19 82.4(3) . 3
O8 Mn2 C19 26.9(2) 3 3
N2 Mn2 C19 119.0(3) . 3
N1 Mn2 C19 164.7(3) . 3
O7 Mn2 C19 28.0(2) 3 3
C31 N1 C27 116.4(9) . .
C31 N1 Mn2 116.2(6) . .
C27 N1 Mn2 125.6(5) . .
C36 N2 C32 119.6(8) . .
C36 N2 Mn2 116.8(6) . .
C32 N2 Mn2 123.0(8) . .
C5 C1 C2 109.6(7) . .
C5 C1 C4 112.4(6) . .
C2 C1 C4 106.2(6) . .
C5 C1 C3 109.9(6) . .
C2 C1 C3 109.6(6) . .
C4 C1 C3 108.9(7) . .
O1 C2 C1 106.4(6) . .
O2 C3 C1 106.9(7) . .
O3 C4 C1 105.9(6) . .
O4 C5 C1 105.4(6) . .
O1 C6 C11 114.3(10) . .
O1 C6 C7 125.7(7) . .
C11 C6 C7 120.0(10) . .
C6 C7 C8 121.1(8) . .
C7 C8 C9 115.6(9) . .
C10 C9 C8 120.4(9) . .
C10 C9 C12 126.4(11) . .
C8 C9 C12 113.1(12) . .
C11 C10 C9 122.2(10) . .
C10 C11 C6 120.5(11) . .
O5 C12 O6 124.2(14) . .
O5 C12 C9 121.7(11) . .
O6 C12 C9 114.0(14) . .
O2 C13 C14 116.3(9) . .
O2 C13 C18 123.1(9) . .
C14 C13 C18 120.5(8) . .
C15 C14 C13 121.6(8) . .
C14 C15 C16 118.5(9) . .
C17 C16 C15 120.0(7) . .
C17 C16 C19 123.6(7) . .
C15 C16 C19 116.2(7) . .
C16 C17 C18 121.6(6) . .
C13 C18 C17 117.3(8) . .
O8 C19 O7 121.6(8) . .
O8 C19 C16 121.3(8) . .
O7 C19 C16 116.8(8) . .
O8 C19 Mn2 51.6(4) . 3_445
O7 C19 Mn2 70.5(5) . 3_445
C16 C19 Mn2 165.5(9) . 3_445
O3 C20 C21 115.2(7) . .
O3 C20 C25 124.4(8) . .
C21 C20 C25 120.4(7) . .
C20 C21 C22 120.9(8) . .
C21 C22 C23 120.8(8) . .
C24 C23 C22 117.6(7) . .
C24 C23 C26 122.9(7) . .
C22 C23 C26 119.4(8) . .
C23 C24 C25 122.9(6) . .
C24 C25 C20 117.3(7) . .
O9 C26 O10 124.2(7) . .
O9 C26 C23 118.6(8) . .
O10 C26 C23 117.2(7) . .
N1 C27 C28 124.8(10) . .
C27 C28 C29 117.8(13) . .
C30 C29 C28 117.4(13) . .
C29 C30 C31 121.3(12) . .
N1 C31 C30 122.2(11) . .
N1 C31 C36 113.7(9) . .
C30 C31 C36 124.1(10) . .
N2 C32 C33 123.8(13) . .
C34 C33 C32 115.9(15) . .
C33 C34 C35 125.0(13) . .
C34 C35 C36 113.0(14) . .
N2 C36 C35 122.6(12) . .
N2 C36 C31 118.0(7) . .
C35 C36 C31 119.4(12) . .
C6 O1 C2 117.6(7) . .
C13 O2 C3 120.2(7) . .
C20 O3 C4 118.9(6) . .
C5 O4 C5 116.5(8) 2_756 .
C12 O5 Mn2 120.2(8) . .
C12 O6 Mn1 133.7(8) . 5_767
C12 O6 Mn1 128.9(9) . 3
Mn1 O6 Mn1 6.60(16) 5_767 3
C19 O7 Mn1 174.7(8) . .
C19 O7 Mn1 169.5(7) . 7_657
Mn1 O7 Mn1 5.77(17) . 7_657
C19 O7 Mn2 81.5(5) . 3_445
Mn1 O7 Mn2 95.5(2) . 3_445
Mn1 O7 Mn2 95.5(2) 7_657 3_445
C19 O8 Mn2 101.5(5) . 3_445
C26 O9 Mn1 133.1(4) . 6_565
C26 O9 Mn1 139.8(4) . 4_656
Mn1 O9 Mn1 7.02(15) 6_565 4_656
C26 O10 Mn2 116.1(5) . 8_465

loop_
_geom_bond_atom_site_label_1
_geom_bond_atom_site_label_2
_geom_bond_distance
_geom_bond_site_symmetry_2
Mn1 Mn1 0.292(6) 7_657
Mn1 O7 1.995(6) .
Mn1 O6 2.021(7) 5_767
Mn1 O9 2.068(6) 6_566
Mn1 O6 2.185(7) 3_445
Mn1 O7 2.197(6) 7_657
Mn1 O9 2.199(6) 4_646
Mn2 O10 1.993(6) 8_566
Mn2 O5 2.092(7) .
Mn2 O8 2.106(6) 3
Mn2 N2 2.201(6) .
Mn2 N1 2.217(7) .
Mn2 O7 2.510(6) 3
Mn2 C19 2.633(10) 3
N1 C31 1.336(10) .
N1 C27 1.342(10) .
N2 C36 1.286(12) .
N2 C32 1.327(12) .
C1 C5 1.473(10) .
C1 C2 1.485(10) .
C1 C4 1.515(9) .
C1 C3 1.525(10) .
C2 O1 1.404(8) .
C3 O2 1.386(10) .
C4 O3 1.402(9) .
C5 O4 1.380(7) .
C6 O1 1.320(10) .
C6 C11 1.349(11) .
C6 C7 1.383(11) .
C7 C8 1.383(12) .
C8 C9 1.409(12) .
C9 C10 1.364(13) .
C9 C12 1.452(17) .
C10 C11 1.298(14) .
C12 O5 1.209(16) .
C12 O6 1.301(12) .
C13 O2 1.347(9) .
C13 C14 1.347(13) .
C13 C18 1.354(11) .
C14 C15 1.321(12) .
C15 C16 1.362(10) .
C16 C17 1.326(10) .
C16 C19 1.466(11) .
C17 C18 1.362(9) .
C19 O8 1.215(10) .
C19 O7 1.250(9) .
C19 Mn2 2.633(10) 3_445
C20 O3 1.321(9) .
C20 C21 1.325(11) .
C20 C25 1.375(9) .
C21 C22 1.345(11) .
C22 C23 1.368(10) .
C23 C24 1.334(9) .
C23 C26 1.461(10) .
C24 C25 1.369(9) .
C26 O9 1.214(8) .
C26 O10 1.254(9) .
C27 C28 1.362(15) .
C28 C29 1.398(18) .
C29 C30 1.362(18) .
C30 C31 1.363(16) .
C31 C36 1.471(14) .
C32 C33 1.353(15) .
C33 C34 1.30(2) .
C34 C35 1.41(2) .
C35 C36 1.409(13) .
O4 C5 1.380(7) 2_756
O6 Mn1 2.021(7) 5_767
O6 Mn1 2.185(7) 3
O7 Mn1 2.197(6) 7_657
O7 Mn2 2.510(6) 3_445
O8 Mn2 2.106(5) 3_445
O9 Mn1 2.068(6) 6_565
O9 Mn1 2.199(6) 4_656
O10 Mn2 1.993(6) 8_465

loop_
_platon_squeeze_void_nr
_platon_squeeze_void_average_x
_platon_squeeze_void_average_y
_platon_squeeze_void_average_z
_platon_squeeze_void_volume
_platon_squeeze_void_count_electrons
_platon_squeeze_void_content
1 0.166 -0.085 0.250 1509 502 ' '
2 0.160 -0.010 0.750 1509 503 ' '
